data_4084536
loop_
_publ_author_name
'Sinha, Woormileela'
'Kar, Sanjib'

_publ_section_title
;
 Reactions of Grignard Reagents with Tin-Corrole Complexes: Demetalation
 Strategy and \s-Methyl/Phenyl Complexes
;
_journal_issue 22
_journal_name_full Organometallics
_journal_page_first 6550
_journal_paper_doi 10.1021/om500861p
_journal_volume 33
_journal_year 2014
_chemical_formula_moiety 'C85 H53 N14 O Sn2'
_chemical_formula_sum 'C85 H53 N14 O Sn2'
_chemical_formula_weight 1523.79
_chemical_name_systematic
;
 ?
;
_space_group_IT_number 2
_symmetry_cell_setting triclinic
_symmetry_space_group_name_Hall '-P 1'
_symmetry_space_group_name_H-M 'P -1'
_atom_sites_solution_hydrogens geom
_atom_sites_solution_primary direct
_atom_sites_solution_secondary difmap
_audit_creation_method SHELXL-97
_cell_angle_alpha 76.197(7)
_cell_angle_beta 81.729(8)
_cell_angle_gamma 85.713(7)
_cell_formula_units_Z 2
_cell_length_a 12.618(2)
_cell_length_b 16.968(3)
_cell_length_c 17.561(3)
_cell_measurement_reflns_used 7814
_cell_measurement_temperature 100
_cell_measurement_theta_max 24.80
_cell_measurement_theta_min 2.37
_cell_volume 3610.1(11)
_computing_cell_refinement 'Bruker SAINT'
_computing_data_collection 'Bruker APEX2'
_computing_data_reduction 'Bruker SAINT'
_computing_molecular_graphics 'Bruker SHELXTL'
_computing_publication_material 'Bruker SHELXTL'
_computing_structure_refinement 'SHELXL-97 (Sheldrick, 2008)'
_computing_structure_solution 'SHELXS-97 (Sheldrick, 2008)'
_diffrn_ambient_temperature 100
_diffrn_measured_fraction_theta_full 0.979
_diffrn_measured_fraction_theta_max 0.979
_diffrn_measurement_device_type MoK\a
_diffrn_measurement_method '\f and \w scans'
_diffrn_radiation_monochromator graphite
_diffrn_radiation_source 'fine-focus sealed tube'
_diffrn_radiation_type MoK\a
_diffrn_radiation_wavelength 0.71073
_diffrn_reflns_av_R_equivalents 0.0785
_diffrn_reflns_av_sigmaI/netI 0.1260
_diffrn_reflns_limit_h_max 15
_diffrn_reflns_limit_h_min -15
_diffrn_reflns_limit_k_max 20
_diffrn_reflns_limit_k_min -19
_diffrn_reflns_limit_l_max 21
_diffrn_reflns_limit_l_min -20
_diffrn_reflns_number 30722
_diffrn_reflns_theta_full 25.38
_diffrn_reflns_theta_max 25.38
_diffrn_reflns_theta_min 1.20
_exptl_absorpt_coefficient_mu 0.750
_exptl_absorpt_correction_T_max 0.7452
_exptl_absorpt_correction_T_min 0.5188
_exptl_absorpt_correction_type multi-scan
_exptl_absorpt_process_details '(SADABS; Bruker, 2007)'
_exptl_crystal_colour purple
_exptl_crystal_density_diffrn 1.402
_exptl_crystal_density_method 'not measured'
_exptl_crystal_description needle-type
_exptl_crystal_F_000 1538
_exptl_crystal_size_max 0.2
_exptl_crystal_size_mid 0.1
_exptl_crystal_size_min 0.05
_platon_squeeze_details
;
;
_refine_diff_density_max 4.219
_refine_diff_density_min -1.354
_refine_diff_density_rms 0.173
_refine_ls_extinction_method none
_refine_ls_goodness_of_fit_ref 1.027
_refine_ls_hydrogen_treatment mixed
_refine_ls_matrix_type full
_refine_ls_number_parameters 899
_refine_ls_number_reflns 13002
_refine_ls_number_restraints 0
_refine_ls_restrained_S_all 1.027
_refine_ls_R_factor_all 0.1408
_refine_ls_R_factor_gt 0.0844
_refine_ls_shift/su_max 0.001
_refine_ls_shift/su_mean 0.000
_refine_ls_structure_factor_coef Fsqd
_refine_ls_weighting_details 'calc w=1/[\s^2^(Fo^2^)+(0.1437P)^2^+0.0000P] where P=(Fo^2^+2Fc^2^)/3'
_refine_ls_weighting_scheme calc
_refine_ls_wR_factor_gt 0.2253
_refine_ls_wR_factor_ref 0.2484
_reflns_number_gt 7598
_reflns_number_total 13002
_reflns_threshold_expression >2\s(I)
_cod_data_source_file om500861p_si_003.cif
_cod_data_source_block s_kar_mesn_w5c_0m
_cod_depositor_comments
;
The following automatic conversions were performed:

'_symmetry_cell_setting' value 'Triclinic' changed to 'triclinic'
according to
/home/saulius/struct/COD-crude-data--automatic-downloads/rss-feeds/ACS/lib/dictionaries/cif_core.dic
dictionary named 'cif_core.dic' version 2.4.2 from 2011-04-26.

Automatic conversion script
Id: cif_fix_values 2827 2014-09-09 07:05:25Z andrius 

 Adding full bibliography for 4084536--4084537.cif.
;
_cod_original_cell_volume 3610.0(10)
_cod_original_sg_symbol_H-M P-1
_cod_database_code 4084536

loop_
_symmetry_equiv_pos_as_xyz
'x, y, z'
'-x, -y, -z'

loop_
_atom_site_label
_atom_site_type_symbol
_atom_site_fract_x
_atom_site_fract_y
_atom_site_fract_z
_atom_site_U_iso_or_equiv
_atom_site_adp_type
_atom_site_occupancy
_atom_site_symmetry_multiplicity
_atom_site_calc_flag
_atom_site_refinement_flags
C1 C 0.1236(6) 0.8766(5) 0.4112(5) 0.029(2) Uani 1 1 d .
C2 C 0.1639(7) 0.8093(6) 0.4671(6) 0.034(2) Uani 1 1 d .
H2 H 0.2028 0.8119 0.5075 0.041 Uiso 1 1 calc R
C3 C 0.1335(7) 0.7389(5) 0.4495(5) 0.030(2) Uani 1 1 d .
H3 H 0.1487 0.6860 0.4766 0.036 Uiso 1 1 calc R
C4 C 0.0754(7) 0.7612(6) 0.3831(5) 0.033(2) Uani 1 1 d .
C5 C 0.0158(6) 0.7180(5) 0.3487(5) 0.028(2) Uani 1 1 d .
C6 C -0.0624(6) 0.7517(5) 0.2968(5) 0.027(2) Uani 1 1 d .
C7 C -0.1276(7) 0.7113(6) 0.2605(5) 0.031(2) Uani 1 1 d .
H7 H -0.1282 0.6554 0.2664 0.038 Uiso 1 1 calc R
C8 C -0.1901(6) 0.7683(5) 0.2149(5) 0.029(2) Uani 1 1 d .
H8 H -0.2407 0.7575 0.1855 0.034 Uiso 1 1 calc R
C9 C -0.1631(7) 0.8479(5) 0.2209(5) 0.028(2) Uani 1 1 d .
C10 C -0.2085(6) 0.9232(5) 0.1879(5) 0.0216(18) Uani 1 1 d .
C11 C -0.1882(6) 0.9986(5) 0.2014(5) 0.027(2) Uani 1 1 d .
C12 C -0.2385(7) 1.0759(6) 0.1747(6) 0.033(2) Uani 1 1 d .
H12 H -0.2920 1.0868 0.1418 0.040 Uiso 1 1 calc R
C13 C -0.1967(7) 1.1311(5) 0.2044(5) 0.031(2) Uani 1 1 d .
H13 H -0.2179 1.1858 0.1970 0.037 Uiso 1 1 calc R
C14 C -0.1148(7) 1.0912(5) 0.2490(5) 0.031(2) Uani 1 1 d .
C15 C -0.0528(6) 1.1229(5) 0.2922(6) 0.030(2) Uani 1 1 d .
C16 C 0.0210(6) 1.0787(5) 0.3421(6) 0.032(2) Uani 1 1 d .
C17 C 0.0673(6) 1.0941(6) 0.4057(6) 0.034(2) Uani 1 1 d .
H17 H 0.0624 1.1434 0.4206 0.041 Uiso 1 1 calc R
C18 C 0.1215(7) 1.0235(6) 0.4425(6) 0.039(2) Uani 1 1 d .
H18 H 0.1600 1.0175 0.4850 0.047 Uiso 1 1 calc R
C19 C 0.1063(7) 0.9622(5) 0.4022(6) 0.030(2) Uani 1 1 d .
C20 C 0.0283(6) 0.6266(5) 0.3702(5) 0.027(2) Uani 1 1 d .
C21 C 0.1309(7) 0.5892(6) 0.3587(6) 0.035(2) Uani 1 1 d .
H21 H 0.1900 0.6216 0.3425 0.042 Uiso 1 1 calc R
C22 C 0.1460(7) 0.5070(5) 0.3706(5) 0.029(2) Uani 1 1 d .
H22 H 0.2141 0.4841 0.3594 0.035 Uiso 1 1 calc R
C23 C 0.0586(7) 0.4567(5) 0.3999(5) 0.032(2) Uani 1 1 d .
C24 C -0.0449(7) 0.4930(5) 0.4147(5) 0.031(2) Uani 1 1 d .
H24 H -0.1037 0.4609 0.4352 0.037 Uiso 1 1 calc R
C25 C -0.0570(6) 0.5766(5) 0.3982(5) 0.026(2) Uani 1 1 d .
H25 H -0.1253 0.6002 0.4063 0.032 Uiso 1 1 calc R
C26 C 0.0768(7) 0.3713(6) 0.4156(6) 0.037(2) Uani 1 1 d .
C27 C -0.2883(7) 0.9221(5) 0.1320(5) 0.027(2) Uani 1 1 d .
C28 C -0.3925(9) 0.9071(8) 0.1579(6) 0.060(3) Uani 1 1 d .
H28 H -0.4181 0.9010 0.2112 0.072 Uiso 1 1 calc R
C29 C -0.4615(8) 0.9009(8) 0.1049(7) 0.067(4) Uani 1 1 d .
H29 H -0.5333 0.8917 0.1237 0.080 Uiso 1 1 calc R
C30 C -0.4286(8) 0.9077(6) 0.0277(6) 0.041(3) Uani 1 1 d .
C31 C -0.3234(10) 0.9235(9) 0.0011(7) 0.073(4) Uani 1 1 d .
H31 H -0.2982 0.9291 -0.0523 0.088 Uiso 1 1 calc R
C32 C -0.2536(8) 0.9312(9) 0.0531(7) 0.072(4) Uani 1 1 d .
H32 H -0.1825 0.9427 0.0340 0.086 Uiso 1 1 calc R
C33 C -0.4987(9) 0.8930(7) -0.0235(7) 0.052(3) Uani 1 1 d .
C34 C -0.0581(7) 1.2157(5) 0.2823(6) 0.033(2) Uani 1 1 d .
C35 C 0.0298(8) 1.2587(6) 0.2495(8) 0.057(3) Uani 1 1 d .
H35 H 0.0950 1.2309 0.2404 0.068 Uiso 1 1 calc R
C36 C 0.0261(9) 1.3416(7) 0.2294(7) 0.056(3) Uani 1 1 d .
H36 H 0.0860 1.3700 0.2032 0.068 Uiso 1 1 calc R
C37 C -0.0731(8) 1.3840(6) 0.2500(6) 0.0401(17) Uani 1 1 d .
C38 C -0.1615(8) 1.3397(6) 0.2872(6) 0.0401(17) Uani 1 1 d .
H38 H -0.2257 1.3666 0.3012 0.048 Uiso 1 1 calc R
C39 C -0.1550(7) 1.2548(5) 0.3039(6) 0.033(2) Uani 1 1 d .
H39 H -0.2142 1.2249 0.3289 0.040 Uiso 1 1 calc R
C40 C -0.0766(8) 1.4691(6) 0.2279(6) 0.042(2) Uani 1 1 d .
C41 C 0.1252(8) 0.9461(6) 0.1582(6) 0.036(2) Uani 1 1 d .
H44A H 0.0931 0.9845 0.1175 0.055 Uiso 1 1 calc R
H44B H 0.1400 0.8953 0.1427 0.055 Uiso 1 1 calc R
H44C H 0.1909 0.9665 0.1658 0.055 Uiso 1 1 calc R
C42 C 0.6132(7) 0.4371(6) 0.4136(6) 0.035(2) Uani 1 1 d .
C43 C 0.6247(7) 0.3516(6) 0.4506(6) 0.041(2) Uani 1 1 d .
H46 H 0.6589 0.3285 0.4947 0.049 Uiso 1 1 calc R
C44 C 0.5752(7) 0.3118(6) 0.4079(6) 0.040(2) Uani 1 1 d .
H47 H 0.5703 0.2557 0.4187 0.048 Uiso 1 1 calc R
C45 C 0.5322(6) 0.3669(5) 0.3449(6) 0.030(2) Uani 1 1 d .
C46 C 0.4599(6) 0.3606(5) 0.2949(5) 0.029(2) Uani 1 1 d .
C47 C 0.4017(7) 0.4245(6) 0.2519(6) 0.035(2) Uani 1 1 d .
C48 C 0.3265(8) 0.4224(6) 0.1983(6) 0.041(3) Uani 1 1 d .
H51 H 0.3071 0.3764 0.1844 0.049 Uiso 1 1 calc R
C49 C 0.2869(7) 0.5031(6) 0.1706(5) 0.035(2) Uani 1 1 d .
H52 H 0.2370 0.5190 0.1351 0.041 Uiso 1 1 calc R
C50 C 0.3346(7) 0.5545(6) 0.2046(5) 0.031(2) Uani 1 1 d .
C51 C 0.3180(6) 0.6387(5) 0.1958(5) 0.027(2) Uani 1 1 d .
C53 C 0.3380(5) 0.7710(3) 0.2328(5) 0.053(2) Uani 1 1 d G
H53 H 0.2893 0.8041 0.2032 0.063 Uiso 1 1 calc R
C54 C 0.4005(5) 0.7950(3) 0.2838(5) 0.053(2) Uani 1 1 d G
H54 H 0.3999 0.8466 0.2934 0.063 Uiso 1 1 calc R
C55 C 0.4641(5) 0.7264(4) 0.3175(4) 0.037(2) Uani 1 1 d G
C56 C 0.5401(7) 0.7195(6) 0.3714(6) 0.034(2) Uani 1 1 d .
C57 C 0.5930(7) 0.6467(6) 0.4072(6) 0.037(2) Uani 1 1 d .
C58 C 0.6426(7) 0.6231(7) 0.4766(6) 0.042(3) Uani 1 1 d .
H61 H 0.6595 0.6578 0.5064 0.050 Uiso 1 1 calc R
C59 C 0.6617(7) 0.5406(7) 0.4929(6) 0.045(3) Uani 1 1 d .
H62 H 0.6908 0.5088 0.5364 0.054 Uiso 1 1 calc R
C60 C 0.6289(6) 0.5136(6) 0.4314(6) 0.031(2) Uani 1 1 d .
C61 C 0.4343(7) 0.2781(5) 0.2903(6) 0.033(2) Uani 1 1 d .
C62 C 0.5173(7) 0.2244(6) 0.2665(7) 0.046(3) Uani 1 1 d .
H69 H 0.5877 0.2405 0.2572 0.055 Uiso 1 1 calc R
C63 C 0.4965(8) 0.1494(6) 0.2569(7) 0.053(3) Uani 1 1 d .
H68 H 0.5518 0.1165 0.2387 0.063 Uiso 1 1 calc R
C64 C 0.3920(8) 0.1230(5) 0.2745(7) 0.045(3) Uani 1 1 d .
C65 C 0.3097(9) 0.1740(7) 0.3019(8) 0.061(3) Uani 1 1 d .
H66 H 0.2398 0.1566 0.3145 0.073 Uiso 1 1 calc R
C66 C 0.3323(8) 0.2506(6) 0.3103(7) 0.055(3) Uani 1 1 d .
H65 H 0.2776 0.2833 0.3296 0.066 Uiso 1 1 calc R
C67 C 0.3643(8) 0.0488(7) 0.2596(8) 0.053(3) Uani 1 1 d .
C68 C 0.2409(7) 0.6831(6) 0.1395(6) 0.036(2) Uani 1 1 d .
C69 C 0.2753(9) 0.7469(6) 0.0775(6) 0.046(3) Uani 1 1 d .
H72 H 0.3463 0.7614 0.0696 0.055 Uiso 1 1 calc R
C70 C 0.2040(9) 0.7898(7) 0.0265(6) 0.051(3) Uani 1 1 d .
H73 H 0.2283 0.8320 -0.0153 0.061 Uiso 1 1 calc R
C71 C 0.0981(9) 0.7698(7) 0.0379(6) 0.055(3) Uani 1 1 d .
C72 C 0.0628(8) 0.7056(8) 0.1000(7) 0.055(3) Uani 1 1 d .
H75 H -0.0086 0.6919 0.1086 0.067 Uiso 1 1 calc R
C73 C 0.1353(8) 0.6620(6) 0.1493(6) 0.042(3) Uani 1 1 d .
H76 H 0.1119 0.6180 0.1895 0.050 Uiso 1 1 calc R
C74 C 0.0261(10) 0.8148(9) -0.0130(8) 0.078(5) Uani 1 1 d .
C75 C 0.5644(8) 0.7977(6) 0.3935(6) 0.040(2) Uani 1 1 d .
C76 C 0.4874(8) 0.8550(6) 0.4113(6) 0.043(3) Uani 1 1 d .
H83 H 0.4154 0.8434 0.4178 0.052 Uiso 1 1 calc R
C77 C 0.5156(9) 0.9304(6) 0.4198(6) 0.047(3) Uani 1 1 d .
H82 H 0.4636 0.9700 0.4293 0.056 Uiso 1 1 calc R
C78 C 0.6252(8) 0.9440(7) 0.4135(6) 0.048(3) Uani 1 1 d .
C79 C 0.7032(8) 0.8883(7) 0.3982(6) 0.052(3) Uani 1 1 d .
H80 H 0.7752 0.8994 0.3934 0.062 Uiso 1 1 calc R
C80 C 0.6726(8) 0.8140(7) 0.3897(6) 0.049(3) Uani 1 1 d .
H79 H 0.7250 0.7743 0.3814 0.058 Uiso 1 1 calc R
C81 C 0.6540(9) 1.0271(7) 0.4145(6) 0.050(3) Uani 1 1 d .
C82 C 0.6528(8) 0.5866(7) 0.1753(6) 0.050(3) Uani 1 1 d .
H82A H 0.6238 0.5761 0.1313 0.075 Uiso 1 1 calc R
H82B H 0.7170 0.5535 0.1838 0.075 Uiso 1 1 calc R
H82C H 0.6691 0.6429 0.1644 0.075 Uiso 1 1 calc R
C83 C 0.6712(12) 0.3666(10) 0.0979(10) 0.108(6) Uani 1 1 d .
H83A H 0.6869 0.3093 0.1051 0.162 Uiso 1 1 calc R
H83B H 0.6494 0.3793 0.1484 0.162 Uiso 1 1 calc R
H83C H 0.7340 0.3956 0.0724 0.162 Uiso 1 1 calc R
C84 C 0.5732(18) 0.3937(10) 0.0422(11) 0.139(9) Uani 1 1 d .
H84A H 0.5950 0.3795 -0.0083 0.166 Uiso 1 1 calc R
H84B H 0.5104 0.3635 0.0678 0.166 Uiso 1 1 calc R
C85 C 0.5443(13) 0.4831(13) 0.0281(10) 0.120(7) Uani 1 1 d .
H85A H 0.6090 0.5124 0.0059 0.143 Uiso 1 1 calc R
H85B H 0.5201 0.4959 0.0789 0.143 Uiso 1 1 calc R
N1 N 0.0750(5) 0.8461(4) 0.3593(4) 0.0275(17) Uani 1 1 d .
N2 N -0.0841(5) 0.8360(4) 0.2712(4) 0.0287(17) Uani 1 1 d .
N3 N -0.1132(5) 1.0071(4) 0.2485(4) 0.0281(17) Uani 1 1 d .
N4 N 0.0475(5) 0.9986(4) 0.3407(4) 0.0278(17) Uani 1 1 d .
N5 N 0.0969(7) 0.3009(5) 0.4280(6) 0.056(3) Uani 1 1 d .
N6 N -0.5549(8) 0.8803(6) -0.0659(6) 0.064(3) Uani 1 1 d .
N7 N -0.0807(8) 1.5393(6) 0.2059(6) 0.058(3) Uani 1 1 d .
N8 N 0.5621(6) 0.4435(5) 0.3498(5) 0.0357(19) Uani 1 1 d .
N9 N 0.4050(5) 0.5091(4) 0.2534(4) 0.0291(17) Uani 1 1 d .
N10 N 0.4408(5) 0.6600(3) 0.2873(4) 0.0366(19) Uani 1 1 d G
N11 N 0.5901(6) 0.5787(5) 0.3796(5) 0.038(2) Uani 1 1 d .
N12 N 0.3429(8) -0.0102(6) 0.2445(7) 0.073(3) Uani 1 1 d .
N13 N -0.0327(9) 0.8517(10) -0.0536(7) 0.119(6) Uani 1 1 d .
N14 N 0.6794(8) 1.0883(6) 0.4198(6) 0.054(2) Uani 1 1 d .
Sn1 Sn 0.01926(4) 0.92821(4) 0.26459(4) 0.0268(2) Uani 1 1 d .
Sn2 Sn 0.53844(5) 0.55867(4) 0.27848(4) 0.0333(2) Uani 1 1 d .
O1 O 0.2952(11) 0.2481(9) 0.0964(10) 0.163(7) Uani 1 1 d .
C52 C 0.3629(5) 0.6875(3) 0.2350(4) 0.037(2) Uani 1 1 d G

loop_
_atom_site_aniso_label
_atom_site_aniso_U_11
_atom_site_aniso_U_22
_atom_site_aniso_U_33
_atom_site_aniso_U_23
_atom_site_aniso_U_13
_atom_site_aniso_U_12
C1 0.018(4) 0.029(5) 0.042(5) -0.007(4) -0.014(4) -0.004(4)
C2 0.030(5) 0.033(6) 0.040(6) -0.003(4) -0.017(4) 0.003(4)
C3 0.023(4) 0.022(5) 0.043(6) 0.006(4) -0.018(4) 0.000(4)
C4 0.025(5) 0.035(6) 0.037(5) -0.004(4) -0.008(4) 0.003(4)
C5 0.019(4) 0.020(5) 0.043(6) -0.001(4) -0.001(4) -0.003(4)
C6 0.021(4) 0.014(4) 0.042(5) -0.003(4) -0.003(4) 0.004(3)
C7 0.033(5) 0.026(5) 0.040(5) -0.009(4) -0.017(4) -0.003(4)
C8 0.018(4) 0.024(5) 0.047(6) -0.012(4) -0.009(4) 0.002(4)
C9 0.021(4) 0.025(5) 0.037(5) -0.005(4) -0.011(4) 0.003(4)
C10 0.017(4) 0.021(5) 0.028(5) -0.003(4) -0.009(3) -0.003(3)
C11 0.020(4) 0.018(5) 0.043(5) -0.004(4) -0.008(4) -0.004(3)
C12 0.026(5) 0.032(5) 0.043(6) -0.006(4) -0.011(4) -0.007(4)
C13 0.024(5) 0.017(5) 0.042(5) 0.007(4) -0.002(4) 0.005(4)
C14 0.024(5) 0.025(5) 0.042(6) -0.007(4) -0.002(4) 0.006(4)
C15 0.015(4) 0.020(5) 0.054(6) -0.008(4) -0.004(4) 0.001(4)
C16 0.015(4) 0.022(5) 0.056(6) -0.006(4) -0.003(4) 0.001(4)
C17 0.013(4) 0.028(5) 0.067(7) -0.022(5) -0.007(4) 0.000(4)
C18 0.020(5) 0.054(7) 0.052(6) -0.024(5) -0.015(4) -0.002(4)
C19 0.017(4) 0.027(5) 0.046(6) -0.009(4) -0.005(4) -0.005(4)
C20 0.020(4) 0.023(5) 0.035(5) 0.001(4) -0.009(4) 0.004(4)
C21 0.026(5) 0.031(6) 0.048(6) -0.007(4) -0.005(4) -0.001(4)
C22 0.022(4) 0.035(6) 0.030(5) -0.006(4) -0.010(4) 0.005(4)
C23 0.032(5) 0.028(5) 0.037(5) -0.007(4) -0.010(4) 0.003(4)
C24 0.029(5) 0.026(5) 0.033(5) 0.000(4) -0.001(4) 0.000(4)
C25 0.015(4) 0.031(5) 0.033(5) -0.002(4) -0.009(4) 0.002(4)
C26 0.029(5) 0.032(6) 0.046(6) -0.004(5) 0.000(4) 0.001(4)
C27 0.027(5) 0.027(5) 0.028(5) 0.003(4) -0.019(4) -0.001(4)
C28 0.044(7) 0.097(10) 0.037(6) 0.002(6) -0.014(5) -0.028(6)
C29 0.027(6) 0.106(11) 0.057(8) 0.012(7) -0.013(5) -0.026(6)
C30 0.044(6) 0.038(6) 0.041(6) 0.007(5) -0.022(5) -0.018(5)
C31 0.057(8) 0.129(13) 0.043(7) -0.032(8) -0.018(6) -0.008(8)
C32 0.020(5) 0.140(13) 0.062(8) -0.031(8) -0.013(5) -0.009(7)
C33 0.047(6) 0.047(7) 0.057(7) 0.007(5) -0.018(6) -0.011(5)
C34 0.027(5) 0.023(5) 0.054(6) -0.014(4) -0.019(4) 0.004(4)
C35 0.025(5) 0.012(5) 0.134(11) -0.018(6) -0.016(6) 0.001(4)
C36 0.038(6) 0.042(7) 0.085(9) -0.010(6) -0.002(6) -0.007(5)
C37 0.032(4) 0.027(4) 0.062(5) -0.014(3) -0.006(3) 0.007(3)
C38 0.032(4) 0.027(4) 0.062(5) -0.014(3) -0.006(3) 0.007(3)
C39 0.024(5) 0.025(5) 0.050(6) -0.010(4) -0.004(4) 0.004(4)
C40 0.043(6) 0.031(6) 0.056(7) -0.011(5) -0.013(5) -0.006(5)
C41 0.038(5) 0.023(5) 0.045(6) -0.004(4) -0.004(5) 0.003(4)
C42 0.018(4) 0.038(6) 0.048(6) -0.008(5) -0.007(4) 0.005(4)
C43 0.027(5) 0.045(6) 0.044(6) 0.002(5) -0.008(4) -0.003(4)
C44 0.022(5) 0.038(6) 0.052(6) -0.002(5) -0.001(5) 0.005(4)
C45 0.012(4) 0.032(5) 0.048(6) -0.014(4) -0.004(4) 0.007(4)
C46 0.013(4) 0.031(5) 0.044(6) -0.009(4) -0.001(4) 0.000(4)
C47 0.029(5) 0.029(5) 0.048(6) -0.007(4) -0.006(4) -0.008(4)
C48 0.034(5) 0.022(5) 0.069(7) -0.016(5) 0.000(5) -0.008(4)
C49 0.032(5) 0.034(6) 0.035(5) -0.004(4) -0.005(4) -0.002(4)
C50 0.030(5) 0.030(5) 0.030(5) 0.002(4) -0.003(4) -0.010(4)
C51 0.017(4) 0.030(5) 0.036(5) -0.010(4) -0.007(4) 0.012(4)
C53 0.030(4) 0.011(3) 0.119(7) -0.011(4) -0.023(4) 0.003(3)
C54 0.030(4) 0.011(3) 0.119(7) -0.011(4) -0.023(4) 0.003(3)
C55 0.024(5) 0.051(7) 0.039(6) -0.016(5) -0.001(4) -0.010(4)
C56 0.018(4) 0.039(6) 0.045(6) -0.011(5) 0.002(4) -0.007(4)
C57 0.022(5) 0.034(6) 0.057(7) -0.014(5) -0.007(4) -0.004(4)
C58 0.020(5) 0.059(7) 0.054(7) -0.026(6) -0.008(5) -0.003(5)
C59 0.025(5) 0.060(8) 0.050(7) -0.013(5) -0.013(5) 0.011(5)
C60 0.013(4) 0.033(5) 0.046(6) -0.009(4) -0.011(4) 0.007(4)
C61 0.028(5) 0.017(5) 0.055(6) -0.003(4) -0.014(4) 0.001(4)
C62 0.020(5) 0.030(6) 0.090(8) -0.020(5) -0.006(5) 0.001(4)
C63 0.030(5) 0.028(6) 0.101(10) -0.021(6) -0.006(6) 0.010(4)
C64 0.033(5) 0.013(5) 0.094(9) -0.018(5) -0.016(5) 0.005(4)
C65 0.030(6) 0.047(7) 0.095(10) 0.001(6) 0.003(6) -0.005(5)
C66 0.032(6) 0.035(6) 0.090(9) -0.011(6) 0.013(6) 0.001(5)
C67 0.030(6) 0.049(8) 0.089(9) -0.025(7) -0.020(6) 0.001(5)
C68 0.030(5) 0.038(6) 0.042(6) -0.012(5) -0.005(4) 0.001(4)
C69 0.045(6) 0.037(6) 0.047(6) 0.003(5) 0.001(5) -0.001(5)
C70 0.057(7) 0.044(7) 0.047(7) -0.004(5) -0.004(6) 0.012(6)
C71 0.055(7) 0.061(8) 0.035(6) 0.007(5) -0.003(5) 0.023(6)
C72 0.024(5) 0.089(10) 0.054(7) -0.024(7) -0.005(5) 0.011(6)
C73 0.034(5) 0.041(6) 0.043(6) 0.007(5) -0.006(5) -0.004(5)
C74 0.047(7) 0.102(11) 0.063(9) 0.008(8) 0.006(7) 0.028(8)
C75 0.032(5) 0.035(6) 0.055(7) -0.012(5) -0.010(5) -0.007(4)
C76 0.030(5) 0.042(6) 0.061(7) -0.020(5) -0.001(5) -0.011(5)
C77 0.051(7) 0.031(6) 0.058(7) -0.011(5) -0.001(5) -0.012(5)
C78 0.039(6) 0.056(7) 0.054(7) -0.023(6) -0.002(5) -0.012(5)
C79 0.034(6) 0.069(8) 0.064(7) -0.041(6) 0.013(5) -0.024(5)
C80 0.034(6) 0.050(7) 0.068(8) -0.033(6) 0.012(5) -0.007(5)
C81 0.055(7) 0.045(7) 0.047(7) -0.015(5) 0.012(5) -0.010(6)
C82 0.036(6) 0.068(8) 0.049(7) -0.020(6) -0.005(5) -0.004(5)
C83 0.088(12) 0.080(12) 0.120(14) 0.013(10) 0.026(10) 0.026(9)
C84 0.20(2) 0.080(13) 0.106(14) -0.017(10) 0.039(14) 0.076(14)
C85 0.071(11) 0.20(2) 0.077(12) -0.002(13) -0.003(8) -0.024(13)
N1 0.018(3) 0.026(4) 0.041(4) -0.007(3) -0.014(3) 0.000(3)
N2 0.018(4) 0.028(4) 0.044(5) -0.016(4) -0.010(3) 0.006(3)
N3 0.024(4) 0.020(4) 0.041(4) -0.004(3) -0.012(3) 0.002(3)
N4 0.024(4) 0.016(4) 0.044(5) -0.007(3) -0.009(3) 0.003(3)
N5 0.046(5) 0.032(6) 0.084(7) -0.010(5) 0.002(5) 0.002(4)
N6 0.058(6) 0.064(7) 0.077(7) -0.008(6) -0.037(6) -0.007(5)
N7 0.067(7) 0.035(6) 0.075(7) -0.018(5) -0.010(5) -0.008(5)
N8 0.022(4) 0.034(5) 0.046(5) 0.006(4) -0.008(4) -0.005(3)
N9 0.022(4) 0.022(4) 0.040(4) -0.003(3) -0.005(3) 0.004(3)
N10 0.029(4) 0.046(5) 0.038(5) -0.015(4) -0.007(4) -0.002(4)
N11 0.019(4) 0.047(5) 0.047(5) -0.006(4) -0.006(4) -0.006(4)
N12 0.051(6) 0.044(6) 0.128(10) -0.024(6) -0.021(6) -0.003(5)
N13 0.053(7) 0.203(16) 0.062(8) 0.028(9) -0.008(6) 0.057(9)
N14 0.058(6) 0.051(6) 0.060(6) -0.029(5) -0.001(5) -0.017(5)
Sn1 0.0201(3) 0.0210(3) 0.0401(4) -0.0052(3) -0.0109(3) 0.0020(2)
Sn2 0.0226(3) 0.0327(4) 0.0447(4) -0.0072(3) -0.0069(3) -0.0024(3)
O1 0.137(11) 0.168(13) 0.255(17) -0.176(13) -0.085(11) 0.077(10)
C52 0.029(5) 0.028(5) 0.047(6) 0.006(4) -0.005(4) 0.002(4)

loop_
_atom_type_symbol
_atom_type_description
_atom_type_scat_dispersion_real
_atom_type_scat_dispersion_imag
_atom_type_scat_source
C C 0.0033 0.0016 'International Tables Vol C Tables 4.2.6.8 and 6.1.1.4'
H H 0.0000 0.0000 'International Tables Vol C Tables 4.2.6.8 and 6.1.1.4'
N N 0.0061 0.0033 'International Tables Vol C Tables 4.2.6.8 and 6.1.1.4'
Sn Sn -0.6537 1.4246 'International Tables Vol C Tables 4.2.6.8 and 6.1.1.4'
O O 0.0106 0.0060 'International Tables Vol C Tables 4.2.6.8 and 6.1.1.4'

loop_
_geom_angle_atom_site_label_1
_geom_angle_atom_site_label_2
_geom_angle_atom_site_label_3
_geom_angle
_geom_angle_site_symmetry_1
_geom_angle_site_symmetry_3
N1 C1 C19 113.6(8) . .
N1 C1 C2 107.9(8) . .
C19 C1 C2 137.6(9) . .
C3 C2 C1 106.9(8) . .
C3 C2 H2 126.6 . .
C1 C2 H2 126.6 . .
C2 C3 C4 109.0(8) . .
C2 C3 H3 125.5 . .
C4 C3 H3 125.5 . .
C5 C4 N1 120.3(8) . .
C5 C4 C3 132.9(9) . .
N1 C4 C3 106.4(8) . .
C4 C5 C6 125.8(8) . .
C4 C5 C20 118.0(8) . .
C6 C5 C20 116.1(8) . .
N2 C6 C7 107.7(7) . .
N2 C6 C5 123.2(8) . .
C7 C6 C5 129.0(8) . .
C8 C7 C6 108.9(8) . .
C8 C7 H7 125.6 . .
C6 C7 H7 125.6 . .
C7 C8 C9 107.9(8) . .
C7 C8 H8 126.0 . .
C9 C8 H8 126.0 . .
C10 C9 N2 124.3(8) . .
C10 C9 C8 128.5(8) . .
N2 C9 C8 107.0(7) . .
C9 C10 C11 127.1(8) . .
C9 C10 C27 115.3(7) . .
C11 C10 C27 117.7(7) . .
N3 C11 C10 122.5(7) . .
N3 C11 C12 108.1(7) . .
C10 C11 C12 129.3(8) . .
C13 C12 C11 109.3(8) . .
C13 C12 H12 125.3 . .
C11 C12 H12 125.3 . .
C12 C13 C14 108.1(8) . .
C12 C13 H13 125.9 . .
C14 C13 H13 125.9 . .
C15 C14 C13 128.5(8) . .
C15 C14 N3 123.9(8) . .
C13 C14 N3 107.3(8) . .
C14 C15 C16 126.3(8) . .
C14 C15 C34 117.7(8) . .
C16 C15 C34 115.9(8) . .
N4 C16 C17 106.4(8) . .
N4 C16 C15 119.1(8) . .
C17 C16 C15 133.8(8) . .
C18 C17 C16 109.3(8) . .
C18 C17 H17 125.4 . .
C16 C17 H17 125.4 . .
C17 C18 C19 106.8(8) . .
C17 C18 H18 126.6 . .
C19 C18 H18 126.6 . .
N4 C19 C18 107.0(8) . .
N4 C19 C1 113.4(8) . .
C18 C19 C1 139.2(9) . .
C25 C20 C21 117.5(8) . .
C25 C20 C5 123.3(7) . .
C21 C20 C5 119.2(8) . .
C22 C21 C20 121.9(9) . .
C22 C21 H21 119.1 . .
C20 C21 H21 119.1 . .
C21 C22 C23 119.9(8) . .
C21 C22 H22 120.0 . .
C23 C22 H22 120.0 . .
C22 C23 C26 119.1(8) . .
C22 C23 C24 119.1(8) . .
C26 C23 C24 121.8(9) . .
C25 C24 C23 118.8(8) . .
C25 C24 H24 120.6 . .
C23 C24 H24 120.6 . .
C20 C25 C24 122.7(8) . .
C20 C25 H25 118.7 . .
C24 C25 H25 118.7 . .
N5 C26 C23 176.8(10) . .
C28 C27 C32 118.4(9) . .
C28 C27 C10 122.1(8) . .
C32 C27 C10 119.4(8) . .
C27 C28 C29 120.1(10) . .
C27 C28 H28 120.0 . .
C29 C28 H28 120.0 . .
C30 C29 C28 122.5(10) . .
C30 C29 H29 118.7 . .
C28 C29 H29 118.7 . .
C29 C30 C31 117.6(10) . .
C29 C30 C33 121.0(10) . .
C31 C30 C33 121.2(10) . .
C30 C31 C32 120.6(11) . .
C30 C31 H31 119.7 . .
C32 C31 H31 119.7 . .
C27 C32 C31 120.8(10) . .
C27 C32 H32 119.6 . .
C31 C32 H32 119.6 . .
N6 C33 C30 178.9(14) . .
C35 C34 C39 120.8(9) . .
C35 C34 C15 119.7(8) . .
C39 C34 C15 119.4(8) . .
C34 C35 C36 122.2(9) . .
C34 C35 H35 118.9 . .
C36 C35 H35 118.9 . .
C35 C36 C37 118.2(10) . .
C35 C36 H36 120.9 . .
C37 C36 H36 120.9 . .
C38 C37 C40 122.9(9) . .
C38 C37 C36 119.3(9) . .
C40 C37 C36 117.8(9) . .
C37 C38 C39 120.4(9) . .
C37 C38 H38 119.8 . .
C39 C38 H38 119.8 . .
C34 C39 C38 118.9(9) . .
C34 C39 H39 120.6 . .
C38 C39 H39 120.6 . .
N7 C40 C37 176.6(12) . .
Sn1 C41 H44A 109.5 . .
Sn1 C41 H44B 109.5 . .
H44A C41 H44B 109.5 . .
Sn1 C41 H44C 109.5 . .
H44A C41 H44C 109.5 . .
H44B C41 H44C 109.5 . .
N8 C42 C60 114.2(8) . .
N8 C42 C43 107.5(9) . .
C60 C42 C43 137.7(9) . .
C44 C43 C42 106.0(9) . .
C44 C43 H46 127.0 . .
C42 C43 H46 127.0 . .
C43 C44 C45 111.0(9) . .
C43 C44 H47 124.5 . .
C45 C44 H47 124.5 . .
C46 C45 N8 120.5(8) . .
C46 C45 C44 133.9(9) . .
N8 C45 C44 104.6(8) . .
C45 C46 C47 126.2(9) . .
C45 C46 C61 118.0(8) . .
C47 C46 C61 115.7(8) . .
C46 C47 C48 129.0(9) . .
C46 C47 N9 125.6(9) . .
C48 C47 N9 105.3(8) . .
C49 C48 C47 107.6(8) . .
C49 C48 H51 126.2 . .
C47 C48 H51 126.2 . .
C50 C49 C48 109.1(9) . .
C50 C49 H52 125.5 . .
C48 C49 H52 125.5 . .
C49 C50 N9 108.8(8) . .
C49 C50 C51 128.9(9) . .
N9 C50 C51 122.3(8) . .
C52 C51 C50 127.1(8) . .
C52 C51 C68 114.7(7) . .
C50 C51 C68 118.2(8) . .
C52 C53 C54 108.0 . .
C52 C53 H53 126.0 . .
C54 C53 H53 126.0 . .
C55 C54 C53 108.0 . .
C55 C54 H54 126.0 . .
C53 C54 H54 126.0 . .
N10 C55 C54 108.0 . .
N10 C55 C56 122.4(6) . .
C54 C55 C56 129.6(6) . .
C57 C56 C55 125.5(8) . .
C57 C56 C75 117.7(9) . .
C55 C56 C75 116.8(8) . .
N11 C57 C58 106.5(9) . .
N11 C57 C56 120.2(9) . .
C58 C57 C56 132.8(10) . .
C59 C58 C57 108.7(9) . .
C59 C58 H61 125.7 . .
C57 C58 H61 125.7 . .
C58 C59 C60 106.5(9) . .
C58 C59 H62 126.8 . .
C60 C59 H62 126.8 . .
N11 C60 C59 108.7(9) . .
N11 C60 C42 113.3(8) . .
C59 C60 C42 137.5(9) . .
C66 C61 C62 118.1(9) . .
C66 C61 C46 122.0(8) . .
C62 C61 C46 119.8(8) . .
C63 C62 C61 121.9(9) . .
C63 C62 H69 119.1 . .
C61 C62 H69 119.1 . .
C62 C63 C64 119.6(9) . .
C62 C63 H68 120.2 . .
C64 C63 H68 120.2 . .
C63 C64 C65 119.1(9) . .
C63 C64 C67 122.0(9) . .
C65 C64 C67 118.7(10) . .
C66 C65 C64 120.4(10) . .
C66 C65 H66 119.8 . .
C64 C65 H66 119.8 . .
C61 C66 C65 120.7(9) . .
C61 C66 H65 119.6 . .
C65 C66 H65 119.6 . .
N12 C67 C64 177.4(14) . .
C73 C68 C69 118.5(9) . .
C73 C68 C51 121.2(9) . .
C69 C68 C51 120.2(9) . .
C68 C69 C70 120.7(10) . .
C68 C69 H72 119.7 . .
C70 C69 H72 119.7 . .
C71 C70 C69 120.5(10) . .
C71 C70 H73 119.8 . .
C69 C70 H73 119.8 . .
C70 C71 C72 119.3(10) . .
C70 C71 C74 120.0(11) . .
C72 C71 C74 120.6(12) . .
C71 C72 C73 119.7(10) . .
C71 C72 H75 120.2 . .
C73 C72 H75 120.2 . .
C68 C73 C72 121.3(10) . .
C68 C73 H76 119.4 . .
C72 C73 H76 119.4 . .
N13 C74 C71 179.3(18) . .
C76 C75 C80 118.5(9) . .
C76 C75 C56 124.2(9) . .
C80 C75 C56 117.1(8) . .
C75 C76 C77 121.3(9) . .
C75 C76 H83 119.3 . .
C77 C76 H83 119.3 . .
C76 C77 C78 117.5(10) . .
C76 C77 H82 121.3 . .
C78 C77 H82 121.3 . .
C79 C78 C77 122.8(10) . .
C79 C78 C81 120.0(10) . .
C77 C78 C81 116.8(10) . .
C78 C79 C80 118.3(10) . .
C78 C79 H80 120.9 . .
C80 C79 H80 120.9 . .
C79 C80 C75 121.4(10) . .
C79 C80 H79 119.3 . .
C75 C80 H79 119.3 . .
N14 C81 C78 175.2(13) . .
Sn2 C82 H82A 109.5 . .
Sn2 C82 H82B 109.5 . .
H82A C82 H82B 109.5 . .
Sn2 C82 H82C 109.5 . .
H82A C82 H82C 109.5 . .
H82B C82 H82C 109.5 . .
C84 C83 H83A 109.5 . .
C84 C83 H83B 109.5 . .
H83A C83 H83B 109.5 . .
C84 C83 H83C 109.5 . .
H83A C83 H83C 109.5 . .
H83B C83 H83C 109.5 . .
C85 C84 C83 112.5(17) . .
C85 C84 H84A 109.1 . .
C83 C84 H84A 109.1 . .
C85 C84 H84B 109.1 . .
C83 C84 H84B 109.1 . .
H84A C84 H84B 107.8 . .
C84 C85 C85 117(2) . 2_665
C84 C85 H85A 108.1 . .
C85 C85 H85A 108.1 2_665 .
C84 C85 H85B 108.1 . .
C85 C85 H85B 108.1 2_665 .
H85A C85 H85B 107.3 . .
C1 N1 C4 109.7(7) . .
C1 N1 Sn1 117.7(6) . .
C4 N1 Sn1 132.6(6) . .
C9 N2 C6 108.4(7) . .
C9 N2 Sn1 120.2(6) . .
C6 N2 Sn1 126.6(5) . .
C11 N3 C14 107.0(7) . .
C11 N3 Sn1 122.3(6) . .
C14 N3 Sn1 124.4(6) . .
C16 N4 C19 110.4(7) . .
C16 N4 Sn1 132.2(6) . .
C19 N4 Sn1 117.4(5) . .
C42 N8 C45 110.7(8) . .
C42 N8 Sn2 118.1(6) . .
C45 N8 Sn2 131.2(6) . .
C50 N9 C47 109.1(8) . .
C50 N9 Sn2 122.2(6) . .
C47 N9 Sn2 122.9(6) . .
C55 N10 C52 108.0 . .
C55 N10 Sn2 127.1(3) . .
C52 N10 Sn2 120.4(3) . .
C57 N11 C60 109.5(8) . .
C57 N11 Sn2 132.6(7) . .
C60 N11 Sn2 118.0(7) . .
N1 Sn1 N3 135.8(3) . .
N1 Sn1 N4 75.4(3) . .
N3 Sn1 N4 83.0(3) . .
N1 Sn1 N2 82.7(3) . .
N3 Sn1 N2 86.2(3) . .
N4 Sn1 N2 134.9(3) . .
N1 Sn1 C41 114.9(3) . .
N3 Sn1 C41 109.1(3) . .
N4 Sn1 C41 114.4(3) . .
N2 Sn1 C41 110.6(3) . .
N10 Sn2 N8 136.1(3) . .
N10 Sn2 N9 86.7(2) . .
N8 Sn2 N9 84.0(3) . .
N10 Sn2 N11 82.6(3) . .
N8 Sn2 N11 74.9(3) . .
N9 Sn2 N11 135.8(3) . .
N10 Sn2 C82 109.6(4) . .
N8 Sn2 C82 114.0(4) . .
N9 Sn2 C82 110.1(4) . .
N11 Sn2 C82 114.0(4) . .
C51 C52 C53 127.4(5) . .
C51 C52 N10 124.5(5) . .
C53 C52 N10 108.0 . .

loop_
_geom_bond_atom_site_label_1
_geom_bond_atom_site_label_2
_geom_bond_distance
_geom_bond_site_symmetry_2
C1 N1 1.381(11) .
C1 C19 1.427(12) .
C1 C2 1.433(12) .
C2 C3 1.396(13) .
C2 H2 0.9300 .
C3 C4 1.426(12) .
C3 H3 0.9300 .
C4 C5 1.374(13) .
C4 N1 1.400(11) .
C5 C6 1.435(12) .
C5 C20 1.508(12) .
C6 N2 1.411(10) .
C6 C7 1.414(12) .
C7 C8 1.376(12) .
C7 H7 0.9300 .
C8 C9 1.448(12) .
C8 H8 0.9300 .
C9 C10 1.390(11) .
C9 N2 1.398(11) .
C10 C11 1.403(11) .
C10 C27 1.507(11) .
C11 N3 1.381(11) .
C11 C12 1.418(12) .
C12 C13 1.346(13) .
C12 H12 0.9300 .
C13 C14 1.420(12) .
C13 H13 0.9300 .
C14 C15 1.380(13) .
C14 N3 1.426(11) .
C15 C16 1.419(12) .
C15 C34 1.540(12) .
C16 N4 1.380(11) .
C16 C17 1.416(13) .
C17 C18 1.399(13) .
C17 H17 0.9300 .
C18 C19 1.426(13) .
C18 H18 0.9300 .
C19 N4 1.394(11) .
C20 C25 1.380(12) .
C20 C21 1.408(12) .
C21 C22 1.364(12) .
C21 H21 0.9300 .
C22 C23 1.405(12) .
C22 H22 0.9300 .
C23 C26 1.417(13) .
C23 C24 1.418(12) .
C24 C25 1.380(12) .
C24 H24 0.9300 .
C25 H25 0.9300 .
C26 N5 1.176(12) .
C27 C28 1.350(13) .
C27 C32 1.366(14) .
C28 C29 1.389(15) .
C28 H28 0.9300 .
C29 C30 1.339(15) .
C29 H29 0.9300 .
C30 C31 1.367(15) .
C30 C33 1.421(15) .
C31 C32 1.390(15) .
C31 H31 0.9300 .
C32 H32 0.9300 .
C33 N6 1.165(14) .
C34 C35 1.354(13) .
C34 C39 1.393(12) .
C35 C36 1.365(14) .
C35 H35 0.9300 .
C36 C37 1.440(14) .
C36 H36 0.9300 .
C37 C38 1.385(14) .
C37 C40 1.403(14) .
C38 C39 1.399(12) .
C38 H38 0.9300 .
C39 H39 0.9300 .
C40 N7 1.161(13) .
C41 Sn1 2.108(9) .
C41 H44A 0.9600 .
C41 H44B 0.9600 .
C41 H44C 0.9600 .
C42 N8 1.349(12) .
C42 C60 1.441(13) .
C42 C43 1.448(14) .
C43 C44 1.360(14) .
C43 H46 0.9300 .
C44 C45 1.413(13) .
C44 H47 0.9300 .
C45 C46 1.380(13) .
C45 N8 1.405(11) .
C46 C47 1.392(13) .
C46 C61 1.483(12) .
C47 C48 1.437(14) .
C47 N9 1.445(11) .
C48 C49 1.418(13) .
C48 H51 0.9300 .
C49 C50 1.382(13) .
C49 H52 0.9300 .
C50 N9 1.385(11) .
C50 C51 1.403(12) .
C51 C52 1.391(10) .
C51 C68 1.517(12) .
C53 C52 1.4200 .
C53 C54 1.4200 .
C53 H53 0.9300 .
C54 C55 1.4200 .
C54 H54 0.9300 .
C55 N10 1.4200 .
C55 C56 1.423(11) .
C56 C57 1.412(13) .
C56 C75 1.532(13) .
C57 N11 1.357(12) .
C57 C58 1.410(14) .
C58 C59 1.372(14) .
C58 H61 0.9300 .
C59 C60 1.393(13) .
C59 H62 0.9300 .
C60 N11 1.361(12) .
C61 C66 1.371(13) .
C61 C62 1.418(12) .
C62 C63 1.372(14) .
C62 H69 0.9300 .
C63 C64 1.393(14) .
C63 H68 0.9300 .
C64 C65 1.408(14) .
C64 C67 1.422(15) .
C65 C66 1.397(16) .
C65 H66 0.9300 .
C66 H65 0.9300 .
C67 N12 1.155(14) .
C68 C73 1.383(13) .
C68 C69 1.384(13) .
C69 C70 1.401(14) .
C69 H72 0.9300 .
C70 C71 1.377(16) .
C70 H73 0.9300 .
C71 C72 1.392(16) .
C71 C74 1.418(16) .
C72 C73 1.398(14) .
C72 H75 0.9300 .
C73 H76 0.9300 .
C74 N13 1.150(15) .
C75 C76 1.380(14) .
C75 C80 1.401(13) .
C76 C77 1.400(13) .
C76 H83 0.9300 .
C77 C78 1.403(14) .
C77 H82 0.9300 .
C78 C79 1.357(15) .
C78 C81 1.486(15) .
C79 C80 1.392(14) .
C79 H80 0.9300 .
C80 H79 0.9300 .
C81 N14 1.139(13) .
C82 Sn2 2.128(10) .
C82 H82A 0.9600 .
C82 H82B 0.9600 .
C82 H82C 0.9600 .
C83 C84 1.66(3) .
C83 H83A 0.9600 .
C83 H83B 0.9600 .
C83 H83C 0.9600 .
C84 C85 1.50(2) .
C84 H84A 0.9700 .
C84 H84B 0.9700 .
C85 C85 1.58(3) 2_665
C85 H85A 0.9700 .
C85 H85B 0.9700 .
N1 Sn1 2.070(7) .
N2 Sn1 2.083(7) .
N3 Sn1 2.070(7) .
N4 Sn1 2.074(7) .
N8 Sn2 2.080(7) .
N9 Sn2 2.083(7) .
N10 C52 1.4200 .
N10 Sn2 2.062(4) .
N11 Sn2 2.086(8) .

loop_
_geom_torsion_atom_site_label_1
_geom_torsion_atom_site_label_2
_geom_torsion_atom_site_label_3
_geom_torsion_atom_site_label_4
_geom_torsion
_geom_torsion_site_symmetry_4
N1 C1 C2 C3 -2.8(10) .
C19 C1 C2 C3 165.2(10) .
C1 C2 C3 C4 0.3(10) .
C2 C3 C4 C5 -169.5(10) .
C2 C3 C4 N1 2.3(10) .
N1 C4 C5 C6 -9.9(14) .
C3 C4 C5 C6 161.0(9) .
N1 C4 C5 C20 173.6(7) .
C3 C4 C5 C20 -15.6(15) .
C4 C5 C6 N2 3.2(14) .
C20 C5 C6 N2 179.8(7) .
C4 C5 C6 C7 -178.9(9) .
C20 C5 C6 C7 -2.3(13) .
N2 C6 C7 C8 -1.3(10) .
C5 C6 C7 C8 -179.5(8) .
C6 C7 C8 C9 1.0(10) .
C7 C8 C9 C10 -177.0(9) .
C7 C8 C9 N2 -0.4(10) .
N2 C9 C10 C11 -3.2(14) .
C8 C9 C10 C11 172.9(9) .
N2 C9 C10 C27 177.0(8) .
C8 C9 C10 C27 -6.9(13) .
C9 C10 C11 N3 3.3(14) .
C27 C10 C11 N3 -177.0(8) .
C9 C10 C11 C12 -174.1(9) .
C27 C10 C11 C12 5.6(13) .
N3 C11 C12 C13 -0.3(10) .
C10 C11 C12 C13 177.4(9) .
C11 C12 C13 C14 2.2(10) .
C12 C13 C14 C15 -177.6(9) .
C12 C13 C14 N3 -3.3(10) .
C13 C14 C15 C16 173.4(9) .
N3 C14 C15 C16 -0.1(15) .
C13 C14 C15 C34 -10.4(14) .
N3 C14 C15 C34 176.1(8) .
C14 C15 C16 N4 10.2(14) .
C34 C15 C16 N4 -166.1(8) .
C14 C15 C16 C17 -159.0(10) .
C34 C15 C16 C17 24.7(15) .
N4 C16 C17 C18 -0.1(10) .
C15 C16 C17 C18 170.1(10) .
C16 C17 C18 C19 -1.5(10) .
C17 C18 C19 N4 2.5(10) .
C17 C18 C19 C1 -169.5(10) .
N1 C1 C19 N4 -2.5(11) .
C2 C1 C19 N4 -170.2(10) .
N1 C1 C19 C18 169.1(10) .
C2 C1 C19 C18 1.5(19) .
C4 C5 C20 C25 126.3(10) .
C6 C5 C20 C25 -50.6(12) .
C4 C5 C20 C21 -56.2(12) .
C6 C5 C20 C21 127.0(9) .
C25 C20 C21 C22 3.3(14) .
C5 C20 C21 C22 -174.4(8) .
C20 C21 C22 C23 -4.0(14) .
C21 C22 C23 C26 -176.9(9) .
C21 C22 C23 C24 1.6(13) .
C22 C23 C24 C25 1.4(13) .
C26 C23 C24 C25 179.9(9) .
C21 C20 C25 C24 -0.2(13) .
C5 C20 C25 C24 177.4(9) .
C23 C24 C25 C20 -2.1(14) .
C22 C23 C26 N5 8(20) .
C24 C23 C26 N5 -171(20) .
C9 C10 C27 C28 84.9(12) .
C11 C10 C27 C28 -94.9(11) .
C9 C10 C27 C32 -90.7(11) .
C11 C10 C27 C32 89.5(12) .
C32 C27 C28 C29 0.3(18) .
C10 C27 C28 C29 -175.4(11) .
C27 C28 C29 C30 1(2) .
C28 C29 C30 C31 -2(2) .
C28 C29 C30 C33 173.7(12) .
C29 C30 C31 C32 1(2) .
C33 C30 C31 C32 -174.8(13) .
C28 C27 C32 C31 -1(2) .
C10 C27 C32 C31 174.4(12) .
C30 C31 C32 C27 1(2) .
C29 C30 C33 N6 -134(73) .
C31 C30 C33 N6 42(73) .
C14 C15 C34 C35 -114.5(11) .
C16 C15 C34 C35 62.0(13) .
C14 C15 C34 C39 62.5(12) .
C16 C15 C34 C39 -120.9(10) .
C39 C34 C35 C36 -6.1(18) .
C15 C34 C35 C36 170.9(11) .
C34 C35 C36 C37 5.2(19) .
C35 C36 C37 C38 -1.8(18) .
C35 C36 C37 C40 -178.9(11) .
C40 C37 C38 C39 176.3(10) .
C36 C37 C38 C39 -0.6(16) .
C35 C34 C39 C38 3.5(15) .
C15 C34 C39 C38 -173.6(9) .
C37 C38 C39 C34 -0.1(15) .
C38 C37 C40 N7 -91(20) .
C36 C37 C40 N7 86(20) .
N8 C42 C43 C44 -2.4(10) .
C60 C42 C43 C44 168.0(10) .
C42 C43 C44 C45 0.0(10) .
C43 C44 C45 C46 -165.8(9) .
C43 C44 C45 N8 2.2(10) .
N8 C45 C46 C47 -7.1(14) .
C44 C45 C46 C47 159.4(10) .
N8 C45 C46 C61 178.0(8) .
C44 C45 C46 C61 -15.5(14) .
C45 C46 C47 C48 179.2(9) .
C61 C46 C47 C48 -5.8(14) .
C45 C46 C47 N9 -1.5(15) .
C61 C46 C47 N9 173.5(8) .
C46 C47 C48 C49 178.9(9) .
N9 C47 C48 C49 -0.5(10) .
C47 C48 C49 C50 0.0(10) .
C48 C49 C50 N9 0.5(10) .
C48 C49 C50 C51 -178.4(9) .
C49 C50 C51 C52 175.8(9) .
N9 C50 C51 C52 -3.0(14) .
C49 C50 C51 C68 -2.5(14) .
N9 C50 C51 C68 178.7(8) .
C52 C53 C54 C55 0.0 .
C53 C54 C55 N10 0.0 .
C53 C54 C55 C56 179.4(8) .
N10 C55 C56 C57 -6.5(12) .
C54 C55 C56 C57 174.2(7) .
N10 C55 C56 C75 174.8(6) .
C54 C55 C56 C75 -4.6(11) .
C55 C56 C57 N11 13.3(14) .
C75 C56 C57 N11 -168.0(8) .
C55 C56 C57 C58 -157.4(10) .
C75 C56 C57 C58 21.3(15) .
N11 C57 C58 C59 -4.3(11) .
C56 C57 C58 C59 167.3(10) .
C57 C58 C59 C60 2.9(11) .
C58 C59 C60 N11 -0.5(10) .
C58 C59 C60 C42 -170.8(10) .
N8 C42 C60 N11 -0.7(11) .
C43 C42 C60 N11 -170.7(10) .
N8 C42 C60 C59 169.3(10) .
C43 C42 C60 C59 -0.7(19) .
C45 C46 C61 C66 119.3(11) .
C47 C46 C61 C66 -56.2(13) .
C45 C46 C61 C62 -59.1(12) .
C47 C46 C61 C62 125.4(10) .
C66 C61 C62 C63 5.5(17) .
C46 C61 C62 C63 -176.0(10) .
C61 C62 C63 C64 -3.2(18) .
C62 C63 C64 C65 0.0(18) .
C62 C63 C64 C67 174.8(11) .
C63 C64 C65 C66 0.8(18) .
C67 C64 C65 C66 -174.1(12) .
C62 C61 C66 C65 -4.5(17) .
C46 C61 C66 C65 177.0(10) .
C64 C65 C66 C61 1.5(19) .
C63 C64 C67 N12 -62(25) .
C65 C64 C67 N12 113(25) .
C52 C51 C68 C73 -120.5(10) .
C50 C51 C68 C73 58.0(12) .
C52 C51 C68 C69 58.6(12) .
C50 C51 C68 C69 -122.9(10) .
C73 C68 C69 C70 0.9(16) .
C51 C68 C69 C70 -178.2(9) .
C68 C69 C70 C71 0.8(17) .
C69 C70 C71 C72 -0.9(18) .
C69 C70 C71 C74 178.5(12) .
C70 C71 C72 C73 -0.7(18) .
C74 C71 C72 C73 179.9(12) .
C69 C68 C73 C72 -2.5(16) .
C51 C68 C73 C72 176.6(9) .
C71 C72 C73 C68 2.4(17) .
C70 C71 C74 N13 -96(100) .
C72 C71 C74 N13 84(100) .
C57 C56 C75 C76 -135.2(10) .
C55 C56 C75 C76 43.7(13) .
C57 C56 C75 C80 49.5(13) .
C55 C56 C75 C80 -131.6(9) .
C80 C75 C76 C77 4.6(16) .
C56 C75 C76 C77 -170.6(10) .
C75 C76 C77 C78 -3.1(16) .
C76 C77 C78 C79 1.3(17) .
C76 C77 C78 C81 173.9(10) .
C77 C78 C79 C80 -1.1(18) .
C81 C78 C79 C80 -173.5(10) .
C78 C79 C80 C75 2.6(17) .
C76 C75 C80 C79 -4.4(16) .
C56 C75 C80 C79 171.2(10) .
C79 C78 C81 N14 -67(14) .
C77 C78 C81 N14 120(13) .
C83 C84 C85 C85 176.9(16) 2_665
C19 C1 N1 C4 -166.9(7) .
C2 C1 N1 C4 4.3(9) .
C19 C1 N1 Sn1 13.8(9) .
C2 C1 N1 Sn1 -174.9(5) .
C5 C4 N1 C1 168.9(8) .
C3 C4 N1 C1 -4.1(9) .
C5 C4 N1 Sn1 -11.9(12) .
C3 C4 N1 Sn1 175.0(6) .
C10 C9 N2 C6 176.3(8) .
C8 C9 N2 C6 -0.4(9) .
C10 C9 N2 Sn1 -26.6(11) .
C8 C9 N2 Sn1 156.6(5) .
C7 C6 N2 C9 1.1(9) .
C5 C6 N2 C9 179.4(8) .
C7 C6 N2 Sn1 -154.1(6) .
C5 C6 N2 Sn1 24.2(12) .
C10 C11 N3 C14 -179.6(8) .
C12 C11 N3 C14 -1.8(9) .
C10 C11 N3 Sn1 27.3(11) .
C12 C11 N3 Sn1 -154.8(6) .
C15 C14 N3 C11 177.7(8) .
C13 C14 N3 C11 3.1(9) .
C15 C14 N3 Sn1 -29.9(12) .
C13 C14 N3 Sn1 155.5(6) .
C17 C16 N4 C19 1.7(9) .
C15 C16 N4 C19 -170.3(8) .
C17 C16 N4 Sn1 -176.7(6) .
C15 C16 N4 Sn1 11.4(12) .
C18 C19 N4 C16 -2.6(9) .
C1 C19 N4 C16 171.7(7) .
C18 C19 N4 Sn1 176.0(6) .
C1 C19 N4 Sn1 -9.7(9) .
C60 C42 N8 C45 -169.1(7) .
C43 C42 N8 C45 3.9(10) .
C60 C42 N8 Sn2 10.0(10) .
C43 C42 N8 Sn2 -177.0(6) .
C46 C45 N8 C42 166.2(8) .
C44 C45 N8 C42 -3.8(9) .
C46 C45 N8 Sn2 -12.7(12) .
C44 C45 N8 Sn2 177.3(6) .
C49 C50 N9 C47 -0.9(10) .
C51 C50 N9 C47 178.2(8) .
C49 C50 N9 Sn2 153.1(6) .
C51 C50 N9 Sn2 -27.8(11) .
C46 C47 N9 C50 -178.6(9) .
C48 C47 N9 C50 0.9(9) .
C46 C47 N9 Sn2 27.7(12) .
C48 C47 N9 Sn2 -152.9(6) .
C54 C55 N10 C52 0.0 .
C56 C55 N10 C52 -179.5(8) .
C54 C55 N10 Sn2 155.9(5) .
C56 C55 N10 Sn2 -23.6(8) .
C58 C57 N11 C60 4.0(10) .
C56 C57 N11 C60 -168.9(8) .
C58 C57 N11 Sn2 -176.6(6) .
C56 C57 N11 Sn2 10.6(13) .
C59 C60 N11 C57 -2.2(10) .
C42 C60 N11 C57 170.7(7) .
C59 C60 N11 Sn2 178.2(6) .
C42 C60 N11 Sn2 -8.9(9) .
C1 N1 Sn1 N3 -77.8(7) .
C4 N1 Sn1 N3 103.1(8) .
C1 N1 Sn1 N4 -14.4(6) .
C4 N1 Sn1 N4 166.5(8) .
C1 N1 Sn1 N2 -154.7(6) .
C4 N1 Sn1 N2 26.3(8) .
C1 N1 Sn1 C41 96.0(7) .
C4 N1 Sn1 C41 -83.0(8) .
C11 N3 Sn1 N1 -116.3(7) .
C14 N3 Sn1 N1 95.3(7) .
C11 N3 Sn1 N4 -177.0(7) .
C14 N3 Sn1 N4 34.7(7) .
C11 N3 Sn1 N2 -40.9(7) .
C14 N3 Sn1 N2 170.8(7) .
C11 N3 Sn1 C41 69.6(7) .
C14 N3 Sn1 C41 -78.8(7) .
C16 N4 Sn1 N1 -168.9(8) .
C19 N4 Sn1 N1 12.9(6) .
C16 N4 Sn1 N3 -27.8(7) .
C19 N4 Sn1 N3 153.9(6) .
C16 N4 Sn1 N2 -105.4(8) .
C19 N4 Sn1 N2 76.4(7) .
C16 N4 Sn1 C41 80.0(8) .
C19 N4 Sn1 C41 -98.3(6) .
C9 N2 Sn1 N1 176.8(6) .
C6 N2 Sn1 N1 -30.6(7) .
C9 N2 Sn1 N3 39.7(6) .
C6 N2 Sn1 N3 -167.7(7) .
C9 N2 Sn1 N4 115.9(6) .
C6 N2 Sn1 N4 -91.5(7) .
C9 N2 Sn1 C41 -69.3(7) .
C6 N2 Sn1 C41 83.3(7) .
C55 N10 Sn2 N8 90.8(5) .
C52 N10 Sn2 N8 -116.0(5) .
C55 N10 Sn2 N9 168.7(5) .
C52 N10 Sn2 N9 -38.1(4) .
C55 N10 Sn2 N11 31.7(5) .
C52 N10 Sn2 N11 -175.1(4) .
C55 N10 Sn2 C82 -81.2(5) .
C52 N10 Sn2 C82 72.1(5) .
C42 N8 Sn2 N10 -73.0(7) .
C45 N8 Sn2 N10 105.9(8) .
C42 N8 Sn2 N9 -151.9(7) .
C45 N8 Sn2 N9 27.0(7) .
C42 N8 Sn2 N11 -11.1(6) .
C45 N8 Sn2 N11 167.7(8) .
C42 N8 Sn2 C82 98.8(7) .
C45 N8 Sn2 C82 -82.4(8) .
C50 N9 Sn2 N10 41.0(7) .
C47 N9 Sn2 N10 -168.6(7) .
C50 N9 Sn2 N8 178.0(7) .
C47 N9 Sn2 N8 -31.6(7) .
C50 N9 Sn2 N11 116.9(7) .
C47 N9 Sn2 N11 -92.7(7) .
C50 N9 Sn2 C82 -68.7(7) .
C47 N9 Sn2 C82 81.7(7) .
C57 N11 Sn2 N10 -26.8(8) .
C60 N11 Sn2 N10 152.6(6) .
C57 N11 Sn2 N8 -168.7(9) .
C60 N11 Sn2 N8 10.7(6) .
C57 N11 Sn2 N9 -104.4(8) .
C60 N11 Sn2 N9 75.1(7) .
C57 N11 Sn2 C82 81.4(9) .
C60 N11 Sn2 C82 -99.2(7) .
C50 C51 C52 C53 -172.7(7) .
C68 C51 C52 C53 5.6(10) .
C50 C51 C52 N10 4.9(12) .
C68 C51 C52 N10 -176.8(6) .
C54 C53 C52 C51 177.9(8) .
C54 C53 C52 N10 0.0 .
C55 N10 C52 C51 -178.0(8) .
Sn2 N10 C52 C51 24.2(8) .
C55 N10 C52 C53 0.0 .
Sn2 N10 C52 C53 -157.8(5) .

loop_
_platon_squeeze_void_nr
_platon_squeeze_void_average_x
_platon_squeeze_void_average_y
_platon_squeeze_void_average_z
_platon_squeeze_void_volume
_platon_squeeze_void_count_electrons
_platon_squeeze_void_content
1 0.000 0.000 0.000 9 0 ' '
2 0.000 0.500 0.000 203 40 ' '
3 0.167 0.111 0.183 9 0 ' '
4 0.450 0.283 0.947 15 1 ' '
5 0.550 0.717 0.053 15 1 ' '
6 0.833 0.889 0.817 9 0 ' '
